data_4509186
loop_
_publ_author_name
'Konarev, Dmitri V.'
'Khasanov, Salavat S.'
'Saito, Gunzi'
'Lyubovskaya, Rimma N.'

_publ_section_title
;
 Design of Molecular and Ionic Complexes of Fullerene C60with Metal(II)
 Octaethylporphyrins, MIIOEP (M = Zn, Co, Fe, and Mn) Containing
 Coordination M&#x2212;N(ligand) and M&#x2212;C(C60&#x2212;) Bonds
;
_journal_issue 2
_journal_name_full 'Crystal Growth &amp; Design'
_journal_page_first 1170
_journal_paper_doi 10.1021/cg8010184
_journal_volume 9
_journal_year 2009
_chemical_formula_moiety 'C36 H44 N4 Zn, (C7 H15 N2 1+), (c60 1-), 0.75(C7 H5 N), 0.25(C6 H4 Cl2)'
_chemical_formula_sum 'C109.75 H63.75 Cl0.5 N6.75 Zn'
_chemical_formula_weight 1560.02
_chemical_name_systematic
;
 ?
;
_space_group_IT_number 33
_symmetry_cell_setting orthorhombic
_symmetry_space_group_name_Hall 'P 2c -2n'
_symmetry_space_group_name_H-M 'P n a 21'
_atom_sites_solution_hydrogens geom
_atom_sites_solution_primary direct
_atom_sites_solution_secondary difmap
_audit_creation_method SHELXL-97
_cell_angle_alpha 90.00
_cell_angle_beta 90.00
_cell_angle_gamma 90.00
_cell_formula_units_Z 4
_cell_length_a 26.1384(13)
_cell_length_b 17.8964(9)
_cell_length_c 14.9725(8)
_cell_measurement_reflns_used 5091
_cell_measurement_temperature 100(2)
_cell_measurement_theta_max 28.18
_cell_measurement_theta_min 2.36
_cell_volume 7003.9(6)
_computing_cell_refinement 'Bruker SMART'
_computing_data_collection 'Bruker SMART'
_computing_data_reduction 'Bruker SAINT'
_computing_molecular_graphics 'WinGX (Farrugia, 1999)'
_computing_publication_material 'SHELXL-97 (Sheldrick, 1997)'
_computing_structure_refinement 'SHELXL-97 (Sheldrick, 1997)'
_computing_structure_solution 'Bruker SHELXTL'
_diffrn_ambient_temperature 100(2)
_diffrn_measured_fraction_theta_full 0.998
_diffrn_measured_fraction_theta_max 0.998
_diffrn_measurement_device_type 'CCD area detector'
_diffrn_measurement_method 'phi and omega scans'
_diffrn_radiation_monochromator graphite
_diffrn_radiation_source 'fine-focus sealed tube'
_diffrn_radiation_type MoK\a
_diffrn_radiation_wavelength 0.71073
_diffrn_reflns_av_R_equivalents 0.0419
_diffrn_reflns_av_sigmaI/netI 0.0601
_diffrn_reflns_limit_h_max 28
_diffrn_reflns_limit_h_min -34
_diffrn_reflns_limit_k_max 12
_diffrn_reflns_limit_k_min -23
_diffrn_reflns_limit_l_max 19
_diffrn_reflns_limit_l_min -19
_diffrn_reflns_number 43545
_diffrn_reflns_theta_full 28.28
_diffrn_reflns_theta_max 28.28
_diffrn_reflns_theta_min 1.56
_exptl_absorpt_coefficient_mu 0.436
_exptl_absorpt_correction_T_max 0.8449
_exptl_absorpt_correction_T_min 0.8021
_exptl_absorpt_correction_type multi-scan
_exptl_absorpt_process_details 'SADABS (Bruker, 2004)'
_exptl_crystal_colour black
_exptl_crystal_density_diffrn 1.479
_exptl_crystal_density_method 'not measured'
_exptl_crystal_description prism
_exptl_crystal_F_000 3232
_exptl_crystal_size_max 0.40
_exptl_crystal_size_mid 0.40
_exptl_crystal_size_min 0.40
_refine_diff_density_max 0.501
_refine_diff_density_min -0.564
_refine_diff_density_rms 0.069
_refine_ls_abs_structure_details 'Flack H D (1983), Acta Cryst. A39, 876-881'
_refine_ls_abs_structure_Flack 0.508(19)
_refine_ls_extinction_method none
_refine_ls_goodness_of_fit_ref 1.040
_refine_ls_hydrogen_treatment constr
_refine_ls_matrix_type full
_refine_ls_number_parameters 1349
_refine_ls_number_reflns 17345
_refine_ls_number_restraints 9489
_refine_ls_restrained_S_all 1.021
_refine_ls_R_factor_all 0.0836
_refine_ls_R_factor_gt 0.0542
_refine_ls_shift/su_max 0.002
_refine_ls_shift/su_mean 0.000
_refine_ls_structure_factor_coef Fsqd
_refine_ls_weighting_details 'calc w=1/[\s^2^(Fo^2^)+(0.0569P)^2^+4.4017P] where P=(Fo^2^+2Fc^2^)/3'
_refine_ls_weighting_scheme calc
_refine_ls_wR_factor_gt 0.1187
_refine_ls_wR_factor_ref 0.1344
_reflns_number_gt 12534
_reflns_number_total 17345
_reflns_threshold_expression >2sigma(I)
_cod_data_source_file cg8010184sup1.cif
_cod_data_source_block ZnOEP_MDABCO+_C60-
_cod_original_sg_symbol_H-M Pna21
_cod_original_formula_sum 'C109.75 H63.75 Cl0.50 N6.75 Zn'
_cod_database_code 4509186

loop_
_symmetry_equiv_pos_as_xyz
'x, y, z'
'-x, -y, z+1/2'
'-x+1/2, y+1/2, z+1/2'
'x+1/2, -y+1/2, z'

loop_
_atom_site_label
_atom_site_type_symbol
_atom_site_fract_x
_atom_site_fract_y
_atom_site_fract_z
_atom_site_U_iso_or_equiv
_atom_site_adp_type
_atom_site_occupancy
_atom_site_symmetry_multiplicity
_atom_site_calc_flag
_atom_site_refinement_flags
_atom_site_disorder_assembly
_atom_site_disorder_group
Zn1 Zn 0.272457(9) 0.879972(13) 0.26828(13) 0.01384(7) Uani 1 1 d U . .
N101 N 0.20904(7) 0.81129(10) 0.2701(5) 0.0165(4) Uani 1 1 d U . .
N102 N 0.26534(19) 0.8910(3) 0.4060(4) 0.0142(8) Uani 1 1 d U . .
N103 N 0.32494(7) 0.96622(10) 0.2685(5) 0.0149(3) Uani 1 1 d U . .
N104 N 0.26607(19) 0.8910(3) 0.1323(4) 0.0164(8) Uani 1 1 d U . .
C101 C 0.1828(2) 0.7826(3) 0.1949(5) 0.0207(10) Uani 1 1 d U . .
C102 C 0.1435(2) 0.7370(3) 0.2225(5) 0.0259(11) Uani 1 1 d U . .
C103 C 0.1410(2) 0.7346(3) 0.3140(5) 0.0200(9) Uani 1 1 d U . .
C104 C 0.1848(2) 0.7851(3) 0.3419(4) 0.0160(9) Uani 1 1 d U . .
C105 C 0.2314(2) 0.8562(4) 0.4577(5) 0.0153(10) Uani 1 1 d U . .
C106 C 0.2353(2) 0.8823(3) 0.5521(5) 0.0166(10) Uani 1 1 d U . .
C107 C 0.2745(2) 0.9353(4) 0.5490(4) 0.0162(10) Uani 1 1 d U . .
C108 C 0.2921(2) 0.9391(3) 0.4588(4) 0.0164(10) Uani 1 1 d U . .
C109 C 0.3454(2) 1.0003(3) 0.3435(4) 0.0160(9) Uani 1 1 d U . .
C110 C 0.3804(2) 1.0621(3) 0.3130(4) 0.0148(8) Uani 1 1 d U . .
C111 C 0.3805(2) 1.0576(3) 0.2220(5) 0.0178(9) Uani 1 1 d U . .
C112 C 0.3450(2) 1.0028(3) 0.1969(4) 0.0138(9) Uani 1 1 d U . .
C113 C 0.2927(2) 0.9387(4) 0.0773(4) 0.0166(10) Uani 1 1 d U . .
C114 C 0.2734(2) 0.9345(4) -0.0157(5) 0.0221(12) Uani 1 1 d U . .
C115 C 0.2351(2) 0.8841(4) -0.0123(5) 0.0224(12) Uani 1 1 d U . .
C116 C 0.2302(2) 0.8560(4) 0.0755(5) 0.0197(11) Uani 1 1 d U . .
C117 C 0.1947(2) 0.8037(3) 0.1062(4) 0.0193(10) Uani 1 1 d U . .
H117 H 0.1758 0.7787 0.0610 0.023 Uiso 1 1 calc R . .
C118 C 0.1948(2) 0.8041(3) 0.4293(4) 0.0185(11) Uani 1 1 d U . .
H118 H 0.1752 0.7798 0.4742 0.022 Uiso 1 1 calc R . .
C119 C 0.3310(2) 0.9863(4) 0.4281(4) 0.0169(10) Uani 1 1 d U . .
H119 H 0.3498 1.0120 0.4730 0.020 Uiso 1 1 calc R . .
C120 C 0.3305(2) 0.9886(4) 0.1057(4) 0.0171(10) Uani 1 1 d U . .
H120 H 0.3483 1.0155 0.0607 0.021 Uiso 1 1 calc R . .
C121 C 0.1044(2) 0.6977(4) 0.1628(5) 0.0284(13) Uani 1 1 d U . .
H12A H 0.0880 0.6568 0.1970 0.034 Uiso 1 1 calc R . .
H12B H 0.1223 0.6751 0.1112 0.034 Uiso 1 1 calc R . .
C122 C 0.1050(3) 0.6996(4) 0.3780(5) 0.0394(16) Uani 1 1 d U . .
H12C H 0.1241 0.6838 0.4319 0.047 Uiso 1 1 calc R . .
H12D H 0.0900 0.6544 0.3505 0.047 Uiso 1 1 calc R . .
C123 C 0.2021(2) 0.8595(4) 0.6266(5) 0.0243(13) Uani 1 1 d U . .
H12E H 0.2201 0.8692 0.6836 0.029 Uiso 1 1 calc R . .
H12F H 0.1958 0.8051 0.6225 0.029 Uiso 1 1 calc R . .
C124 C 0.2936(2) 0.9819(4) 0.6263(4) 0.0243(12) Uani 1 1 d U . .
H12G H 0.2860 0.9555 0.6829 0.029 Uiso 1 1 calc R . .
H12H H 0.3311 0.9874 0.6216 0.029 Uiso 1 1 calc R . .
C125 C 0.4074(2) 1.1111(3) 0.3736(5) 0.0183(11) Uani 1 1 d U . .
H12I H 0.4393 1.1284 0.3447 0.022 Uiso 1 1 calc R . .
H12J H 0.4170 1.0827 0.4279 0.022 Uiso 1 1 calc R . .
C126 C 0.4070(2) 1.1144(3) 0.1575(5) 0.0250(13) Uani 1 1 d U . .
H12K H 0.4392 1.1322 0.1851 0.030 Uiso 1 1 calc R . .
H12L H 0.4159 1.0886 0.1011 0.030 Uiso 1 1 calc R . .
C128 C 0.2003(3) 0.8632(4) -0.0907(5) 0.0271(13) Uani 1 1 d U . .
H12M H 0.2185 0.8739 -0.1473 0.033 Uiso 1 1 calc R . .
H12N H 0.1934 0.8089 -0.0886 0.033 Uiso 1 1 calc R . .
C127 C 0.2920(3) 0.9816(4) -0.0902(4) 0.0311(14) Uani 1 1 d U . .
H12O H 0.2835 0.9566 -0.1473 0.037 Uiso 1 1 calc R . .
H12P H 0.3298 0.9850 -0.0864 0.037 Uiso 1 1 calc R . .
C129 C 0.0626(3) 0.7518(4) 0.1283(5) 0.0378(17) Uani 1 1 d U . .
H12Q H 0.0392 0.7248 0.0887 0.057 Uiso 1 1 calc R . .
H12R H 0.0787 0.7928 0.0953 0.057 Uiso 1 1 calc R . .
H12S H 0.0435 0.7721 0.1791 0.057 Uiso 1 1 calc R . .
C130 C 0.0620(3) 0.7521(5) 0.4058(6) 0.050(2) Uani 1 1 d U . .
H13A H 0.0388 0.7259 0.4465 0.074 Uiso 1 1 calc R . .
H13B H 0.0431 0.7683 0.3526 0.074 Uiso 1 1 calc R . .
H13C H 0.0765 0.7958 0.4360 0.074 Uiso 1 1 calc R . .
C131 C 0.1491(2) 0.9017(4) 0.6277(5) 0.0342(17) Uani 1 1 d U . .
H13D H 0.1289 0.8849 0.6791 0.051 Uiso 1 1 calc R . .
H13E H 0.1304 0.8908 0.5725 0.051 Uiso 1 1 calc R . .
H13F H 0.1550 0.9557 0.6322 0.051 Uiso 1 1 calc R . .
C132 C 0.2694(3) 1.0580(4) 0.6287(6) 0.040(2) Uani 1 1 d U . .
H13G H 0.2823 1.0857 0.6805 0.059 Uiso 1 1 calc R . .
H13H H 0.2322 1.0529 0.6332 0.059 Uiso 1 1 calc R . .
H13I H 0.2781 1.0852 0.5739 0.059 Uiso 1 1 calc R . .
C133 C 0.3744(3) 1.1808(3) 0.4012(5) 0.0266(15) Uani 1 1 d U . .
H13J H 0.3940 1.2123 0.4423 0.040 Uiso 1 1 calc R . .
H13K H 0.3430 1.1638 0.4307 0.040 Uiso 1 1 calc R . .
H13L H 0.3655 1.2096 0.3477 0.040 Uiso 1 1 calc R . .
C134 C 0.3739(3) 1.1798(3) 0.1370(5) 0.0280(15) Uani 1 1 d U . .
H13M H 0.3921 1.2138 0.0966 0.042 Uiso 1 1 calc R . .
H13N H 0.3656 1.2062 0.1925 0.042 Uiso 1 1 calc R . .
H13O H 0.3423 1.1627 0.1084 0.042 Uiso 1 1 calc R . .
C135 C 0.2696(3) 1.0624(4) -0.0921(6) 0.043(2) Uani 1 1 d U . .
H13P H 0.2847 1.0902 -0.1419 0.065 Uiso 1 1 calc R . .
H13Q H 0.2775 1.0877 -0.0358 0.065 Uiso 1 1 calc R . .
H13R H 0.2324 1.0599 -0.0998 0.065 Uiso 1 1 calc R . .
C136 C 0.1512(3) 0.9035(5) -0.0906(6) 0.050(2) Uani 1 1 d U . .
H13S H 0.1308 0.8876 -0.1421 0.076 Uiso 1 1 calc R . .
H13T H 0.1576 0.9574 -0.0945 0.076 Uiso 1 1 calc R . .
H13U H 0.1326 0.8924 -0.0354 0.076 Uiso 1 1 calc R . .
N201 N 0.33020(7) 0.78772(10) 0.2679(5) 0.0179(4) Uani 0.50 1 d PU A 1
C201 C 0.3496(5) 0.7769(7) 0.1810(9) 0.031(2) Uani 0.50 1 d PU A 1
H20A H 0.3669 0.8230 0.1604 0.037 Uiso 0.50 1 calc PR A 1
H20B H 0.3212 0.7659 0.1394 0.037 Uiso 0.50 1 calc PR A 1
C202 C 0.3713(4) 0.8094(7) 0.3311(9) 0.0219(18) Uani 0.50 1 d PU A 1
H20C H 0.3574 0.8121 0.3926 0.026 Uiso 0.50 1 calc PR A 1
H20D H 0.3849 0.8593 0.3150 0.026 Uiso 0.50 1 calc PR A 1
C203 C 0.3093(5) 0.7155(6) 0.3110(9) 0.0225(19) Uani 0.50 1 d PU A 1
H20E H 0.2976 0.7263 0.3726 0.027 Uiso 0.50 1 calc PR A 1
H20F H 0.2796 0.6972 0.2764 0.027 Uiso 0.50 1 calc PR A 1
C204 C 0.3885(6) 0.7102(9) 0.1817(9) 0.040(3) Uani 0.50 1 d PU A 1
H20G H 0.3744 0.6685 0.1459 0.048 Uiso 0.50 1 calc PR A 1
H20H H 0.4209 0.7264 0.1534 0.048 Uiso 0.50 1 calc PR A 1
C205 C 0.4164(5) 0.7482(6) 0.3266(10) 0.029(2) Uani 0.50 1 d PU A 1
H20I H 0.4478 0.7708 0.3014 0.034 Uiso 0.50 1 calc PR A 1
H20J H 0.4243 0.7294 0.3873 0.034 Uiso 0.50 1 calc PR A 1
C206 C 0.3478(5) 0.6595(6) 0.3132(9) 0.0226(18) Uani 0.50 1 d PU A 1
H20K H 0.3351 0.6143 0.2823 0.027 Uiso 0.50 1 calc PR A 1
H20L H 0.3548 0.6458 0.3761 0.027 Uiso 0.50 1 calc PR A 1
C207 C 0.43863(13) 0.62480(18) 0.2720(8) 0.0449(9) Uani 0.50 1 d PU A 1
H20M H 0.4446 0.6106 0.3343 0.067 Uiso 0.50 1 calc PR A 1
H20N H 0.4705 0.6434 0.2458 0.067 Uiso 0.50 1 calc PR A 1
H20O H 0.4268 0.5812 0.2383 0.067 Uiso 0.50 1 calc PR A 1
N202 N 0.39859(8) 0.68518(12) 0.2683(6) 0.0299(5) Uani 0.50 1 d PU A 1
N211 N 0.33020(7) 0.78772(10) 0.2679(5) 0.0179(4) Uani 0.50 1 d PU A 2
C211 C 0.3768(5) 0.8114(7) 0.2094(10) 0.028(2) Uani 0.50 1 d PU A 2
H21A H 0.3649 0.8213 0.1478 0.034 Uiso 0.50 1 calc PR A 2
H21B H 0.3913 0.8584 0.2334 0.034 Uiso 0.50 1 calc PR A 2
C212 C 0.3490(5) 0.7699(7) 0.3555(9) 0.027(2) Uani 0.50 1 d PU A 2
H21C H 0.3201 0.7513 0.3921 0.033 Uiso 0.50 1 calc PR A 2
H21D H 0.3617 0.8164 0.3838 0.033 Uiso 0.50 1 calc PR A 2
C213 C 0.3074(5) 0.7202(6) 0.2322(10) 0.030(3) Uani 0.50 1 d PU A 2
H21E H 0.2935 0.7305 0.1719 0.036 Uiso 0.50 1 calc PR A 2
H21F H 0.2786 0.7046 0.2710 0.036 Uiso 0.50 1 calc PR A 2
C214 C 0.4165(4) 0.7548(7) 0.2072(8) 0.0235(19) Uani 0.50 1 d PU A 2
H21G H 0.4489 0.7757 0.2303 0.028 Uiso 0.50 1 calc PR A 2
H21H H 0.4221 0.7380 0.1450 0.028 Uiso 0.50 1 calc PR A 2
C215 C 0.3917(5) 0.7118(8) 0.3575(9) 0.032(2) Uani 0.50 1 d PU A 2
H21I H 0.4238 0.7346 0.3797 0.038 Uiso 0.50 1 calc PR A 2
H21J H 0.3823 0.6700 0.3975 0.038 Uiso 0.50 1 calc PR A 2
C216 C 0.3497(5) 0.6518(6) 0.2261(11) 0.030(2) Uani 0.50 1 d PU A 2
H21K H 0.3379 0.6075 0.2600 0.037 Uiso 0.50 1 calc PR A 2
H21L H 0.3558 0.6371 0.1633 0.037 Uiso 0.50 1 calc PR A 2
C217 C 0.43863(13) 0.62480(18) 0.2720(8) 0.0449(9) Uani 0.50 1 d PU A 2
H21M H 0.4434 0.6036 0.2122 0.067 Uiso 0.50 1 calc PR A 2
H21N H 0.4275 0.5854 0.3132 0.067 Uiso 0.50 1 calc PR A 2
H21O H 0.4710 0.6461 0.2930 0.067 Uiso 0.50 1 calc PR A 2
N212 N 0.39859(8) 0.68518(12) 0.2683(6) 0.0299(5) Uani 0.50 1 d PU A 2
C301 C 0.1393(2) 1.0995(3) 0.0517(4) 0.0295(12) Uani 0.50 1 d PDU B 1
C302 C 0.15481(18) 1.1736(3) 0.0591(5) 0.0282(13) Uani 0.50 1 d PDU B 1
C303 C 0.1171(2) 1.2325(3) 0.0646(5) 0.0257(12) Uani 0.50 1 d PDU B 1
C304 C 0.0653(2) 1.2146(3) 0.0640(4) 0.0247(12) Uani 0.50 1 d PDU B 1
C305 C 0.04903(18) 1.1374(3) 0.0570(4) 0.0253(12) Uani 0.50 1 d PDU B 1
C306 C 0.0853(2) 1.0809(3) 0.0506(4) 0.0310(13) Uani 0.50 1 d PDU B 1
C307 C 0.1655(3) 1.0420(3) 0.1022(3) 0.0355(14) Uani 0.50 1 d PDU B 1
C308 C 0.1979(3) 1.1929(3) 0.1150(3) 0.0328(13) Uani 0.50 1 d PDU B 1
C309 C 0.13613(17) 1.2892(4) 0.1247(3) 0.0311(13) Uani 0.50 1 d PDU B 1
C310 C 0.03045(19) 1.2530(4) 0.1235(3) 0.0262(13) Uani 0.50 1 d PDU B 1
C311 C 0.0041(2) 1.1268(3) 0.1127(3) 0.0292(13) Uani 0.50 1 d PDU B 1
C312 C 0.0785(2) 1.0121(4) 0.1010(4) 0.0340(14) Uani 0.50 1 d PDU B 1
C313 C 0.12822(18) 0.9872(4) 0.1328(3) 0.0347(12) Uani 0.50 1 d PDU B 1
C314 C 0.2066(2) 1.0607(3) 0.1560(4) 0.0366(14) Uani 0.50 1 d PDU B 1
C315 C 0.2231(2) 1.1380(3) 0.1631(4) 0.0320(12) Uani 0.50 1 d PDU B 1
C316 C 0.18584(18) 1.2644(3) 0.1556(2) 0.0340(14) Uani 0.50 1 d PDU B 1
C317 C 0.10278(18) 1.3257(3) 0.1820(4) 0.0355(13) Uani 0.50 1 d PDU B 1
C318 C 0.0489(2) 1.3068(3) 0.1819(4) 0.0309(12) Uani 0.50 1 d PDU B 1
C319 C -0.0067(3) 1.1982(3) 0.1544(3) 0.0262(12) Uani 0.50 1 d PDU B 1
C320 C -0.0022(3) 1.0615(3) 0.1616(4) 0.0321(13) Uani 0.50 1 d PDU B 1
C321 C 0.03570(18) 1.0021(4) 0.1549(5) 0.0356(13) Uani 0.50 1 d PDU B 1
C322 C 0.04130(19) 0.9684(4) 0.2428(3) 0.0350(12) Uani 0.50 1 d PDU B 1
C323 C 0.13351(17) 0.9556(3) 0.2166(4) 0.0386(13) Uani 0.50 1 d PDU B 1
C324 C 0.2127(2) 1.0261(4) 0.2431(3) 0.0349(12) Uani 0.50 1 d PDU B 1
C325 C 0.2403(3) 1.1536(3) 0.2537(3) 0.0332(12) Uani 0.50 1 d PDU B 1
C326 C 0.20044(16) 1.2780(2) 0.2432(2) 0.0368(13) Uani 0.50 1 d PDU B 1
C327 C 0.1174(2) 1.3377(4) 0.2743(3) 0.0364(13) Uani 0.50 1 d PDU B 1
C328 C 0.0318(3) 1.3080(3) 0.2741(3) 0.0364(15) Uani 0.50 1 d PDU B 1
C329 C -0.0244(2) 1.2016(3) 0.2415(4) 0.0335(13) Uani 0.50 1 d PDU B 1
C330 C -0.0201(3) 1.0650(3) 0.2533(3) 0.0363(14) Uani 0.50 1 d PDU B 1
C331 C 0.06914(19) 1.1851(3) 0.4926(4) 0.0295(12) Uani 0.50 1 d PDU B 1
C332 C 0.05315(18) 1.1112(3) 0.4884(5) 0.0282(13) Uani 0.50 1 d PDU B 1
C333 C 0.0911(2) 1.0519(3) 0.4841(4) 0.0257(12) Uani 0.50 1 d PDU B 1
C334 C 0.14281(19) 1.0691(3) 0.4851(4) 0.0247(12) Uani 0.50 1 d PDU B 1
C335 C 0.15949(18) 1.1466(3) 0.4879(4) 0.0253(12) Uani 0.50 1 d PDU B 1
C336 C 0.1233(2) 1.2029(3) 0.4953(4) 0.0310(13) Uani 0.50 1 d PDU B 1
C337 C 0.0407(2) 1.2427(3) 0.4464(3) 0.0355(14) Uani 0.50 1 d PDU B 1
C338 C 0.0093(2) 1.0916(3) 0.4334(3) 0.0328(13) Uani 0.50 1 d PDU B 1
C339 C 0.07176(17) 0.9961(4) 0.4221(3) 0.0311(13) Uani 0.50 1 d PDU B 1
C340 C 0.17726(19) 1.0345(4) 0.4218(3) 0.0262(13) Uani 0.50 1 d PDU B 1
C341 C 0.2042(2) 1.1576(3) 0.4321(3) 0.0292(13) Uani 0.50 1 d PDU B 1
C342 C 0.1294(2) 1.2716(3) 0.4453(4) 0.0340(14) Uani 0.50 1 d PDU B 1
C343 C 0.07913(17) 1.2951(4) 0.4150(3) 0.0347(12) Uani 0.50 1 d PDU B 1
C344 C 0.0002(2) 1.2236(3) 0.3908(4) 0.0366(14) Uani 0.50 1 d PDU B 1
C345 C -0.0162(2) 1.1465(3) 0.3853(4) 0.0320(12) Uani 0.50 1 d PDU B 1
C346 C 0.02169(17) 1.0206(3) 0.3909(2) 0.0340(14) Uani 0.50 1 d PDU B 1
C347 C 0.10516(18) 0.9610(3) 0.3636(4) 0.0355(13) Uani 0.50 1 d PDU B 1
C348 C 0.1593(2) 0.9789(3) 0.3653(4) 0.0309(12) Uani 0.50 1 d PDU B 1
C349 C 0.2161(2) 1.0865(3) 0.3903(3) 0.0262(12) Uani 0.50 1 d PDU B 1
C350 C 0.2102(3) 1.2235(3) 0.3845(4) 0.0321(13) Uani 0.50 1 d PDU B 1
C351 C 0.17160(18) 1.2814(4) 0.3902(5) 0.0356(13) Uani 0.50 1 d PDU B 1
C352 C 0.16562(18) 1.3158(4) 0.3034(3) 0.0350(12) Uani 0.50 1 d PDU B 1
C353 C 0.07365(17) 1.3292(3) 0.3325(4) 0.0386(13) Uani 0.50 1 d PDU B 1
C354 C -0.0043(2) 1.2569(4) 0.3028(3) 0.0349(12) Uani 0.50 1 d PDU B 1
C355 C -0.0306(3) 1.1335(3) 0.2928(3) 0.0332(12) Uani 0.50 1 d PDU B 1
C356 C 0.00715(17) 1.0079(2) 0.3035(2) 0.0368(13) Uani 0.50 1 d PDU B 1
C357 C 0.0889(2) 0.9450(4) 0.2727(3) 0.0364(13) Uani 0.50 1 d PDU B 1
C358 C 0.1765(3) 0.9757(3) 0.2730(3) 0.0364(15) Uani 0.50 1 d PDU B 1
C359 C 0.2314(2) 1.0845(3) 0.3017(4) 0.0335(13) Uani 0.50 1 d PDU B 1
C360 C 0.2281(3) 1.2214(3) 0.2929(3) 0.0363(14) Uani 0.50 1 d PDU B 1
C501 C 0.0651(2) 1.2147(3) 0.4720(4) 0.0247(12) Uani 0.50 1 d PDU B 2
C502 C 0.1170(2) 1.2322(3) 0.4715(5) 0.0268(13) Uani 0.50 1 d PDU B 2
C503 C 0.15476(19) 1.1735(3) 0.4791(5) 0.0273(13) Uani 0.50 1 d PDU B 2
C504 C 0.1389(2) 1.0996(3) 0.4851(5) 0.0264(11) Uani 0.50 1 d PDU B 2
C505 C 0.0849(2) 1.0811(3) 0.4849(4) 0.0265(12) Uani 0.50 1 d PDU B 2
C506 C 0.04858(19) 1.1377(3) 0.4791(4) 0.0274(13) Uani 0.50 1 d PDU B 2
C507 C 0.0307(2) 1.2521(4) 0.4108(3) 0.0264(12) Uani 0.50 1 d PDU B 2
C508 C 0.13624(18) 1.2891(4) 0.4119(3) 0.0307(14) Uani 0.50 1 d PDU B 2
C509 C 0.1980(2) 1.1930(3) 0.4237(3) 0.0258(12) Uani 0.50 1 d PDU B 2
C510 C 0.1660(2) 1.0420(3) 0.4362(4) 0.0291(12) Uani 0.50 1 d PDU B 2
C511 C 0.0777(2) 1.0122(4) 0.4351(4) 0.0297(12) Uani 0.50 1 d PDU B 2
C512 C 0.0042(3) 1.1278(3) 0.4216(4) 0.0277(13) Uani 0.50 1 d PDU B 2
C513 C -0.0076(3) 1.1990(3) 0.3795(3) 0.0270(12) Uani 0.50 1 d PDU B 2
C514 C 0.0494(2) 1.3064(3) 0.3536(4) 0.0329(13) Uani 0.50 1 d PDU B 2
C515 C 0.10340(19) 1.3252(3) 0.3537(4) 0.0305(12) Uani 0.50 1 d PDU B 2
C516 C 0.18637(18) 1.2642(3) 0.3826(2) 0.0283(13) Uani 0.50 1 d PDU B 2
C517 C 0.2239(2) 1.1379(3) 0.3766(4) 0.0293(12) Uani 0.50 1 d PDU B 2
C518 C 0.2072(2) 1.0609(3) 0.3823(4) 0.0312(13) Uani 0.50 1 d PDU B 2
C519 C 0.12791(18) 0.9892(4) 0.4039(4) 0.0348(12) Uani 0.50 1 d PDU B 2
C520 C 0.03567(19) 1.0031(4) 0.3794(5) 0.0315(13) Uani 0.50 1 d PDU B 2
C521 C -0.0024(3) 1.0622(3) 0.3731(4) 0.0298(12) Uani 0.50 1 d PDU B 2
C522 C -0.0199(3) 1.0660(3) 0.2810(3) 0.0270(12) Uani 0.50 1 d PDU B 2
C523 C -0.0238(2) 1.2026(2) 0.2917(4) 0.0269(11) Uani 0.50 1 d PDU B 2
C524 C 0.0311(3) 1.3112(3) 0.2622(3) 0.0326(14) Uani 0.50 1 d PDU B 2
C525 C 0.1204(2) 1.3424(4) 0.2635(3) 0.0346(12) Uani 0.50 1 d PDU B 2
C526 C 0.20160(17) 1.2779(2) 0.2954(2) 0.0312(12) Uani 0.50 1 d PDU B 2
C527 C 0.2382(3) 1.1514(3) 0.2844(3) 0.0285(12) Uani 0.50 1 d PDU B 2
C528 C 0.2119(2) 1.0289(4) 0.2935(3) 0.0326(12) Uani 0.50 1 d PDU B 2
C529 C 0.13375(18) 0.9565(4) 0.3207(4) 0.0329(11) Uani 0.50 1 d PDU B 2
C530 C 0.0419(2) 0.9701(4) 0.2914(3) 0.0341(13) Uani 0.50 1 d PDU B 2
C531 C 0.1432(2) 1.0741(3) 0.0561(4) 0.0247(12) Uani 0.50 1 d PDU B 2
C532 C 0.0915(2) 1.0557(3) 0.0534(5) 0.0268(13) Uani 0.50 1 d PDU B 2
C533 C 0.05366(18) 1.1147(3) 0.0447(5) 0.0273(13) Uani 0.50 1 d PDU B 2
C534 C 0.06911(19) 1.1886(3) 0.0384(4) 0.0264(11) Uani 0.50 1 d PDU B 2
C535 C 0.1231(2) 1.2079(3) 0.0427(4) 0.0265(12) Uani 0.50 1 d PDU B 2
C536 C 0.15931(19) 1.1513(3) 0.0476(4) 0.0274(13) Uani 0.50 1 d PDU B 2
C537 C 0.1778(2) 1.0328(4) 0.1131(3) 0.0264(12) Uani 0.50 1 d PDU B 2
C538 C 0.07208(18) 0.9975(4) 0.1120(3) 0.0307(14) Uani 0.50 1 d PDU B 2
C539 C 0.0109(2) 1.0949(3) 0.1021(3) 0.0258(12) Uani 0.50 1 d PDU B 2
C540 C 0.0444(2) 1.2455(3) 0.0918(3) 0.0291(12) Uani 0.50 1 d PDU B 2
C541 C 0.1307(2) 1.2763(3) 0.0929(4) 0.0297(12) Uani 0.50 1 d PDU B 2
C542 C 0.2037(3) 1.1598(3) 0.1048(3) 0.0277(13) Uani 0.50 1 d PDU B 2
C543 C 0.2144(3) 1.0877(3) 0.1453(3) 0.0270(12) Uani 0.50 1 d PDU B 2
C544 C 0.1588(2) 0.9796(3) 0.1719(4) 0.0329(13) Uani 0.50 1 d PDU B 2
C545 C 0.10499(18) 0.9608(3) 0.1701(4) 0.0305(12) Uani 0.50 1 d PDU B 2
C546 C 0.02222(18) 1.0231(3) 0.1435(2) 0.0283(13) Uani 0.50 1 d PDU B 2
C547 C -0.0139(2) 1.1500(3) 0.1509(4) 0.0293(12) Uani 0.50 1 d PDU B 2
C548 C 0.0021(2) 1.2273(3) 0.1434(4) 0.0312(13) Uani 0.50 1 d PDU B 2
C549 C 0.08078(18) 1.3010(4) 0.1236(3) 0.0348(12) Uani 0.50 1 d PDU B 2
C550 C 0.17330(19) 1.2846(4) 0.1472(5) 0.0315(13) Uani 0.50 1 d PDU B 2
C551 C 0.2102(3) 1.2246(3) 0.1545(4) 0.0298(12) Uani 0.50 1 d PDU B 2
C552 C 0.2284(2) 1.2204(3) 0.2457(3) 0.0270(12) Uani 0.50 1 d PDU B 2
C553 C 0.2326(2) 1.0839(3) 0.2320(4) 0.0269(11) Uani 0.50 1 d PDU B 2
C554 C 0.1763(3) 0.9776(3) 0.2639(3) 0.0326(14) Uani 0.50 1 d PDU B 2
C555 C 0.0900(2) 0.9475(4) 0.2623(3) 0.0346(12) Uani 0.50 1 d PDU B 2
C556 C 0.00779(17) 1.0093(3) 0.2306(2) 0.0312(12) Uani 0.50 1 d PDU B 2
C557 C -0.0310(3) 1.1342(3) 0.2414(3) 0.0285(12) Uani 0.50 1 d PDU B 2
C558 C -0.0042(2) 1.2595(4) 0.2320(3) 0.0326(12) Uani 0.50 1 d PDU B 2
C559 C 0.07550(17) 1.3299(3) 0.2088(4) 0.0329(11) Uani 0.50 1 d PDU B 2
C560 C 0.16789(19) 1.3176(4) 0.2350(3) 0.0341(13) Uani 0.50 1 d PDU B 2
C11 C -0.0101(2) 0.5402(3) 0.0728(3) 0.0359(12) Uani 0.75 1 d PGDU D 1
C12 C -0.04291(19) 0.5477(3) 0.0004(4) 0.0489(16) Uani 0.75 1 d PGDU D 1
H12 H -0.0701 0.5830 0.0024 0.059 Uiso 0.75 1 calc PR D 1
C13 C -0.0360(2) 0.5036(4) -0.0751(3) 0.0571(17) Uani 0.75 1 d PGDU D 1
H13 H -0.0585 0.5087 -0.1246 0.068 Uiso 0.75 1 calc PR D 1
C14 C 0.0037(3) 0.4520(3) -0.0781(3) 0.0574(17) Uani 0.75 1 d PGDU D 1
H14 H 0.0084 0.4219 -0.1297 0.069 Uiso 0.75 1 calc PR D 1
C15 C 0.0365(2) 0.4445(3) -0.0056(4) 0.0496(15) Uani 0.75 1 d PGDU D 1
H15 H 0.0637 0.4093 -0.0077 0.060 Uiso 0.75 1 calc PR D 1
C16 C 0.02965(18) 0.4886(3) 0.0698(3) 0.0417(13) Uani 0.75 1 d PGDU D 1
H16 H 0.0521 0.4835 0.1194 0.050 Uiso 0.75 1 calc PR D 1
C17 C -0.0180(3) 0.5834(4) 0.1493(5) 0.0497(15) Uani 0.75 1 d PDU D 1
N11 N -0.0241(2) 0.6184(3) 0.2086(5) 0.0510(15) Uani 0.75 1 d PDU D 1
Cl1 Cl -0.06354(16) 0.4932(2) -0.1449(3) 0.0501(11) Uani 0.25 1 d PDU E 2
Cl2 Cl 0.0340(2) 0.3854(3) -0.1290(4) 0.0552(14) Uani 0.25 1 d PDU E 2
C21 C -0.0211(5) 0.5009(8) -0.0465(6) 0.045(3) Uani 0.25 1 d PGDU E 2
C22 C 0.0207(4) 0.4534(8) -0.0390(6) 0.035(3) Uani 0.25 1 d PGDU E 2
C23 C 0.0477(4) 0.4494(7) 0.0408(6) 0.030(3) Uani 0.25 1 d PGDU E 2
H23 H 0.0762 0.4169 0.0459 0.036 Uiso 0.25 1 calc PR E 2
C24 C 0.0329(5) 0.4930(8) 0.1131(7) 0.035(3) Uani 0.25 1 d PGDU E 2
H24 H 0.0513 0.4903 0.1677 0.042 Uiso 0.25 1 calc PR E 2
C25 C -0.0089(5) 0.5406(8) 0.1056(7) 0.040(3) Uani 0.25 1 d PGDU E 2
H25 H -0.0191 0.5704 0.1551 0.048 Uiso 0.25 1 calc PR E 2
C26 C -0.0359(4) 0.5446(7) 0.0258(7) 0.046(3) Uani 0.25 1 d PGDU E 2
H26 H -0.0645 0.5771 0.0207 0.056 Uiso 0.25 1 calc PRD E 2

loop_
_atom_site_aniso_label
_atom_site_aniso_U_11
_atom_site_aniso_U_22
_atom_site_aniso_U_33
_atom_site_aniso_U_23
_atom_site_aniso_U_13
_atom_site_aniso_U_12
Zn1 0.01086(12) 0.01264(12) 0.01801(13) 0.0005(4) -0.0010(4) -0.00072(10)
N101 0.0153(8) 0.0127(8) 0.0216(9) -0.002(2) -0.004(2) -0.0004(6)
N102 0.010(2) 0.013(2) 0.0197(11) -0.0032(15) 0.0014(14) 0.0045(13)
N103 0.0137(9) 0.0135(8) 0.0176(8) 0.002(2) -0.005(2) -0.0007(6)
N104 0.015(2) 0.016(2) 0.0184(11) -0.0085(14) 0.0007(14) -0.0044(14)
C101 0.018(2) 0.017(3) 0.0269(14) -0.005(2) -0.0113(19) 0.0029(16)
C102 0.024(3) 0.020(3) 0.0330(13) -0.006(2) -0.012(2) -0.0037(18)
C103 0.011(2) 0.014(3) 0.0347(12) 0.001(2) -0.0113(18) -0.0059(16)
C104 0.010(2) 0.011(2) 0.0271(13) 0.0035(19) -0.0086(18) -0.0048(15)
C105 0.007(2) 0.021(3) 0.0184(17) -0.0018(19) -0.0035(16) 0.0054(15)
C106 0.018(2) 0.016(3) 0.0154(17) 0.0038(17) -0.0042(17) 0.0053(16)
C107 0.013(3) 0.019(3) 0.0170(17) 0.0042(17) -0.0098(16) 0.0062(16)
C108 0.019(3) 0.009(2) 0.0208(17) 0.0013(18) -0.0037(19) 0.0031(16)
C109 0.011(2) 0.014(2) 0.0225(13) 0.0010(18) -0.0034(19) -0.0005(15)
C110 0.005(2) 0.0131(19) 0.0260(12) -0.0027(16) 0.0047(17) 0.0041(13)
C111 0.015(2) 0.012(2) 0.0266(12) -0.0005(16) 0.0044(19) -0.0011(15)
C112 0.008(2) 0.012(2) 0.0211(13) 0.0025(17) -0.0015(18) 0.0023(14)
C113 0.010(2) 0.024(3) 0.0160(17) -0.001(2) 0.0004(19) 0.0032(17)
C114 0.016(3) 0.032(3) 0.0179(19) -0.002(2) -0.0052(18) 0.0026(18)
C115 0.013(2) 0.034(4) 0.0207(19) -0.012(2) -0.0004(18) 0.0041(18)
C116 0.019(3) 0.017(3) 0.0227(18) -0.0134(19) -0.0039(19) 0.0020(17)
C117 0.012(3) 0.019(3) 0.0269(17) -0.009(2) -0.009(2) 0.0036(17)
C118 0.016(3) 0.017(3) 0.0226(16) 0.007(2) -0.005(2) -0.0018(18)
C119 0.013(3) 0.017(3) 0.0201(16) -0.005(2) -0.0032(19) 0.0007(17)
C120 0.013(3) 0.020(3) 0.0181(16) 0.000(2) 0.0044(19) -0.0003(18)
C121 0.026(3) 0.026(3) 0.033(3) -0.016(2) -0.003(2) -0.0083(19)
C122 0.028(3) 0.047(4) 0.043(3) -0.007(3) -0.001(3) -0.028(2)
C123 0.016(2) 0.031(3) 0.025(2) 0.010(2) 0.003(2) 0.0106(19)
C124 0.011(3) 0.044(3) 0.018(2) -0.001(2) -0.007(2) -0.006(2)
C125 0.012(2) 0.018(2) 0.025(3) -0.007(2) 0.003(2) 0.0029(15)
C126 0.024(3) 0.023(3) 0.028(3) 0.003(2) 0.003(2) -0.0148(17)
C128 0.021(3) 0.045(4) 0.015(2) -0.011(3) 0.004(2) -0.013(2)
C127 0.038(4) 0.041(3) 0.014(2) -0.001(2) -0.001(3) 0.000(2)
C129 0.019(3) 0.055(4) 0.039(4) -0.008(3) -0.006(3) -0.003(3)
C130 0.030(4) 0.073(5) 0.046(5) 0.017(4) 0.015(3) -0.015(3)
C131 0.014(2) 0.059(4) 0.029(4) 0.018(3) 0.000(2) 0.014(2)
C132 0.037(4) 0.047(3) 0.034(4) -0.024(3) -0.021(3) 0.004(3)
C133 0.033(4) 0.020(3) 0.026(4) -0.009(2) 0.003(3) 0.011(2)
C134 0.033(3) 0.024(3) 0.027(4) 0.008(3) -0.004(3) -0.015(2)
C135 0.046(5) 0.042(3) 0.042(5) 0.014(3) -0.006(3) 0.003(3)
C136 0.036(3) 0.080(6) 0.035(4) -0.015(4) -0.027(3) 0.007(3)
N201 0.0179(8) 0.0175(8) 0.0184(9) -0.0045(19) 0.0075(17) 0.0025(6)
C201 0.040(7) 0.035(6) 0.017(3) 0.007(3) 0.012(3) 0.022(4)
C202 0.008(3) 0.030(4) 0.027(5) 0.000(4) 0.005(3) 0.008(2)
C203 0.024(3) 0.021(3) 0.022(5) 0.008(4) 0.001(4) 0.005(2)
C204 0.049(7) 0.051(7) 0.021(3) 0.010(3) 0.024(3) 0.034(5)
C205 0.019(4) 0.024(4) 0.043(6) 0.007(4) 0.007(4) 0.010(2)
C206 0.035(3) 0.017(3) 0.017(5) -0.001(3) 0.003(4) 0.007(2)
C207 0.0449(16) 0.0464(17) 0.044(2) -0.005(3) 0.003(4) 0.0335(14)
N202 0.0295(10) 0.0307(11) 0.0295(11) 0.003(2) 0.005(2) 0.0173(8)
N211 0.0179(8) 0.0175(8) 0.0184(9) -0.0045(19) 0.0075(17) 0.0025(6)
C211 0.023(4) 0.028(4) 0.034(5) 0.007(4) 0.013(4) 0.004(2)
C212 0.030(6) 0.029(5) 0.023(2) 0.004(3) 0.004(3) 0.016(3)
C213 0.021(3) 0.015(3) 0.054(7) -0.010(4) -0.002(4) 0.0068(19)
C214 0.019(4) 0.037(4) 0.015(4) -0.004(4) 0.006(4) 0.004(2)
C215 0.035(5) 0.037(6) 0.023(2) 0.007(3) 0.014(3) 0.021(4)
C216 0.031(3) 0.013(3) 0.047(6) 0.004(3) 0.006(4) 0.012(2)
C217 0.0449(16) 0.0464(17) 0.044(2) -0.005(3) 0.003(4) 0.0335(14)
N212 0.0295(10) 0.0307(11) 0.0295(11) 0.003(2) 0.005(2) 0.0173(8)
C301 0.0327(19) 0.0419(18) 0.014(3) -0.0065(19) 0.009(2) 0.0074(16)
C302 0.026(2) 0.0443(18) 0.015(3) 0.0081(19) 0.0084(19) 0.0030(15)
C303 0.0288(16) 0.033(2) 0.015(3) 0.0158(19) 0.0068(18) 0.0003(15)
C304 0.0267(17) 0.0332(19) 0.014(3) 0.0107(19) -0.0017(18) 0.0068(17)
C305 0.028(2) 0.0378(18) 0.010(3) -0.0027(19) -0.0090(19) 0.0024(14)
C306 0.0361(18) 0.035(2) 0.022(3) -0.008(2) -0.002(2) 0.0032(15)
C307 0.035(2) 0.039(2) 0.032(3) -0.009(2) 0.0063(19) 0.0142(17)
C308 0.021(2) 0.051(2) 0.026(3) 0.0080(17) 0.009(2) -0.0028(18)
C309 0.039(2) 0.024(3) 0.030(3) 0.019(2) 0.0023(16) -0.0077(18)
C310 0.024(2) 0.030(2) 0.025(3) 0.0113(18) -0.0017(19) 0.0129(18)
C311 0.019(3) 0.0422(18) 0.026(3) -0.0015(15) -0.010(2) -0.0039(18)
C312 0.0426(19) 0.028(2) 0.032(3) -0.011(2) -0.0048(17) -0.0002(19)
C313 0.047(2) 0.022(2) 0.035(2) -0.016(2) 0.001(2) 0.0118(17)
C314 0.028(3) 0.048(2) 0.034(2) -0.0060(19) 0.009(2) 0.017(2)
C315 0.011(3) 0.055(2) 0.030(2) 0.0018(17) 0.010(2) 0.0067(17)
C316 0.031(2) 0.036(2) 0.036(2) 0.015(2) 0.003(2) -0.014(2)
C317 0.046(2) 0.020(3) 0.040(2) 0.009(2) -0.0037(16) 0.0001(19)
C318 0.0387(19) 0.018(2) 0.0365(19) 0.0114(18) -0.0064(17) 0.016(2)
C319 0.010(2) 0.041(2) 0.0276(19) 0.0085(19) -0.007(2) 0.0110(18)
C320 0.023(3) 0.037(2) 0.036(2) -0.0054(18) -0.009(2) -0.0137(18)
C321 0.038(2) 0.029(3) 0.041(2) -0.007(2) -0.0093(19) -0.012(2)
C322 0.040(2) 0.019(3) 0.046(2) -0.0012(17) -0.0063(17) -0.0216(19)
C323 0.049(2) 0.024(3) 0.0424(19) -0.0077(19) -0.0023(15) 0.013(2)
C324 0.024(3) 0.041(2) 0.040(2) -0.0035(15) 0.0054(19) 0.0256(19)
C325 0.010(3) 0.0574(18) 0.033(2) 0.0061(15) 0.0030(19) -0.0008(19)
C326 0.032(3) 0.035(3) 0.0435(18) 0.0057(18) -0.0037(17) -0.021(2)
C327 0.0525(18) 0.011(3) 0.0457(19) -0.002(2) -0.0050(16) -0.0045(19)
C328 0.041(2) 0.027(3) 0.0414(19) -0.004(2) -0.0004(16) 0.020(2)
C329 0.015(3) 0.051(2) 0.0343(17) 0.0047(16) 0.0038(18) 0.010(2)
C330 0.022(4) 0.049(2) 0.038(2) 0.0041(17) -0.0048(19) -0.013(2)
C331 0.0327(19) 0.0419(18) 0.014(3) -0.0065(19) 0.009(2) 0.0074(16)
C332 0.026(2) 0.0443(18) 0.015(3) 0.0081(19) 0.0084(19) 0.0030(15)
C333 0.0288(16) 0.033(2) 0.015(3) 0.0158(19) 0.0068(18) 0.0003(15)
C334 0.0267(17) 0.0332(19) 0.014(3) 0.0107(19) -0.0017(18) 0.0068(17)
C335 0.028(2) 0.0378(18) 0.010(3) -0.0027(19) -0.0090(19) 0.0024(14)
C336 0.0361(18) 0.035(2) 0.022(3) -0.008(2) -0.002(2) 0.0032(15)
C337 0.035(2) 0.039(2) 0.032(3) -0.009(2) 0.0063(19) 0.0142(17)
C338 0.021(2) 0.051(2) 0.026(3) 0.0080(17) 0.009(2) -0.0028(18)
C339 0.039(2) 0.024(3) 0.030(3) 0.019(2) 0.0023(16) -0.0077(18)
C340 0.024(2) 0.030(2) 0.025(3) 0.0113(18) -0.0017(19) 0.0129(18)
C341 0.019(3) 0.0422(18) 0.026(3) -0.0015(15) -0.010(2) -0.0039(18)
C342 0.0426(19) 0.028(2) 0.032(3) -0.011(2) -0.0048(17) -0.0002(19)
C343 0.047(2) 0.022(2) 0.035(2) -0.016(2) 0.001(2) 0.0118(17)
C344 0.028(3) 0.048(2) 0.034(2) -0.0060(19) 0.009(2) 0.017(2)
C345 0.011(3) 0.055(2) 0.030(2) 0.0018(17) 0.010(2) 0.0067(17)
C346 0.031(2) 0.036(2) 0.036(2) 0.015(2) 0.003(2) -0.014(2)
C347 0.046(2) 0.020(3) 0.040(2) 0.009(2) -0.0037(16) 0.0001(19)
C348 0.0387(19) 0.018(2) 0.0365(19) 0.0114(18) -0.0064(17) 0.016(2)
C349 0.010(2) 0.041(2) 0.0276(19) 0.0085(19) -0.007(2) 0.0110(18)
C350 0.023(3) 0.037(2) 0.036(2) -0.0054(18) -0.009(2) -0.0137(18)
C351 0.038(2) 0.029(3) 0.041(2) -0.007(2) -0.0093(19) -0.012(2)
C352 0.040(2) 0.019(3) 0.046(2) -0.0012(17) -0.0063(17) -0.0216(19)
C353 0.049(2) 0.024(3) 0.0424(19) -0.0077(19) -0.0023(15) 0.013(2)
C354 0.024(3) 0.041(2) 0.040(2) -0.0035(15) 0.0054(19) 0.0256(19)
C355 0.010(3) 0.0574(18) 0.033(2) 0.0061(15) 0.0030(19) -0.0008(19)
C356 0.032(3) 0.035(3) 0.0435(18) 0.0057(18) -0.0037(17) -0.021(2)
C357 0.0525(18) 0.011(3) 0.0457(19) -0.002(2) -0.0050(16) -0.0045(19)
C358 0.041(2) 0.027(3) 0.0414(19) -0.004(2) -0.0004(16) 0.020(2)
C359 0.015(3) 0.051(2) 0.0343(17) 0.0047(16) 0.0038(18) 0.010(2)
C360 0.022(4) 0.049(2) 0.038(2) 0.0041(17) -0.0048(19) -0.013(2)
C501 0.0239(17) 0.0344(19) 0.016(3) -0.009(2) 0.0080(18) 0.0025(17)
C502 0.0255(16) 0.034(2) 0.021(3) -0.010(2) 0.0020(19) -0.0014(15)
C503 0.024(2) 0.0413(17) 0.016(3) -0.0048(19) -0.004(2) -0.0001(15)
C504 0.0286(18) 0.0400(18) 0.011(3) 0.0083(17) -0.0046(19) 0.0032(16)
C505 0.0310(18) 0.036(2) 0.013(3) 0.0118(18) 0.0048(19) -0.0013(14)
C506 0.024(2) 0.0392(19) 0.020(3) 0.0022(19) 0.007(2) -0.0017(14)
C507 0.022(2) 0.032(2) 0.025(2) -0.0123(17) 0.0088(18) 0.0111(17)
C508 0.032(2) 0.026(3) 0.033(3) -0.012(2) 0.0027(16) -0.0073(17)
C509 0.013(2) 0.043(2) 0.021(2) -0.0105(15) -0.0105(19) -0.0082(16)
C510 0.031(2) 0.036(2) 0.021(3) 0.0127(19) -0.0086(17) 0.0134(16)
C511 0.0387(18) 0.026(2) 0.025(3) 0.016(2) 0.0065(16) -0.0048(18)
C512 0.022(3) 0.0410(18) 0.020(3) -0.0032(15) 0.007(2) -0.0007(18)
C513 0.016(3) 0.0386(19) 0.0263(19) -0.0092(19) 0.008(2) 0.0089(18)
C514 0.0345(19) 0.025(3) 0.039(2) -0.006(2) 0.0048(18) 0.011(2)
C515 0.0401(19) 0.012(3) 0.0394(19) -0.013(2) 0.0049(15) -0.0008(18)
C516 0.022(2) 0.032(2) 0.031(2) -0.0142(19) -0.0017(19) -0.015(2)
C517 0.014(3) 0.0480(19) 0.0256(19) -0.0043(16) -0.009(2) 0.0030(17)
C518 0.024(3) 0.0392(19) 0.030(2) 0.0062(18) -0.007(2) 0.017(2)
C519 0.0433(19) 0.023(2) 0.038(2) 0.011(2) -0.001(2) 0.0081(17)
C520 0.036(2) 0.025(2) 0.034(2) 0.007(2) 0.0084(18) -0.0112(19)
C521 0.025(3) 0.035(2) 0.0298(19) 0.0017(17) 0.009(2) -0.0098(18)
C522 0.010(3) 0.0386(18) 0.0324(19) -0.0074(15) 0.0039(17) -0.0166(18)
C523 0.008(3) 0.0404(18) 0.0322(17) -0.0050(14) 0.0029(16) 0.0159(18)
C524 0.037(2) 0.018(3) 0.0427(19) 0.003(2) -0.0001(16) 0.020(2)
C525 0.0472(17) 0.012(3) 0.0446(19) -0.001(2) 0.0054(15) -0.0030(18)
C526 0.027(3) 0.030(2) 0.0358(17) -0.0088(16) 0.0020(16) -0.018(2)
C527 0.006(3) 0.0490(17) 0.0301(19) -0.0054(14) -0.0027(18) -0.0012(18)
C528 0.024(3) 0.036(2) 0.038(2) 0.0005(15) 0.001(2) 0.019(2)
C529 0.046(2) 0.010(3) 0.0436(18) 0.0077(18) 0.0018(15) 0.011(2)
C530 0.039(2) 0.023(3) 0.040(2) -0.0010(17) 0.0058(17) -0.012(2)
C531 0.0239(17) 0.0344(19) 0.016(3) -0.009(2) 0.0080(18) 0.0025(17)
C532 0.0255(16) 0.034(2) 0.021(3) -0.010(2) 0.0020(19) -0.0014(15)
C533 0.024(2) 0.0413(17) 0.016(3) -0.0048(19) -0.004(2) -0.0001(15)
C534 0.0286(18) 0.0400(18) 0.011(3) 0.0083(17) -0.0046(19) 0.0032(16)
C535 0.0310(18) 0.036(2) 0.013(3) 0.0118(18) 0.0048(19) -0.0013(14)
C536 0.024(2) 0.0392(19) 0.020(3) 0.0022(19) 0.007(2) -0.0017(14)
C537 0.022(2) 0.032(2) 0.025(2) -0.0123(17) 0.0088(18) 0.0111(17)
C538 0.032(2) 0.026(3) 0.033(3) -0.012(2) 0.0027(16) -0.0073(17)
C539 0.013(2) 0.043(2) 0.021(2) -0.0105(15) -0.0105(19) -0.0082(16)
C540 0.031(2) 0.036(2) 0.021(3) 0.0127(19) -0.0086(17) 0.0134(16)
C541 0.0387(18) 0.026(2) 0.025(3) 0.016(2) 0.0065(16) -0.0048(18)
C542 0.022(3) 0.0410(18) 0.020(3) -0.0032(15) 0.007(2) -0.0007(18)
C543 0.016(3) 0.0386(19) 0.0263(19) -0.0092(19) 0.008(2) 0.0089(18)
C544 0.0345(19) 0.025(3) 0.039(2) -0.006(2) 0.0048(18) 0.011(2)
C545 0.0401(19) 0.012(3) 0.0394(19) -0.013(2) 0.0049(15) -0.0008(18)
C546 0.022(2) 0.032(2) 0.031(2) -0.0142(19) -0.0017(19) -0.015(2)
C547 0.014(3) 0.0480(19) 0.0256(19) -0.0043(16) -0.009(2) 0.0030(17)
C548 0.024(3) 0.0392(19) 0.030(2) 0.0062(18) -0.007(2) 0.017(2)
C549 0.0433(19) 0.023(2) 0.038(2) 0.011(2) -0.001(2) 0.0081(17)
C550 0.036(2) 0.025(2) 0.034(2) 0.007(2) 0.0084(18) -0.0112(19)
C551 0.025(3) 0.035(2) 0.0298(19) 0.0017(17) 0.009(2) -0.0098(18)
C552 0.010(3) 0.0386(18) 0.0324(19) -0.0074(15) 0.0039(17) -0.0166(18)
C553 0.008(3) 0.0404(18) 0.0322(17) -0.0050(14) 0.0029(16) 0.0159(18)
C554 0.037(2) 0.018(3) 0.0427(19) 0.003(2) -0.0001(16) 0.020(2)
C555 0.0472(17) 0.012(3) 0.0446(19) -0.001(2) 0.0054(15) -0.0030(18)
C556 0.027(3) 0.030(2) 0.0358(17) -0.0088(16) 0.0020(16) -0.018(2)
C557 0.006(3) 0.0490(17) 0.0301(19) -0.0054(14) -0.0027(18) -0.0012(18)
C558 0.024(3) 0.036(2) 0.038(2) 0.0005(15) 0.001(2) 0.019(2)
C559 0.046(2) 0.010(3) 0.0436(18) 0.0077(18) 0.0018(15) 0.011(2)
C560 0.039(2) 0.023(3) 0.040(2) -0.0010(17) 0.0058(17) -0.012(2)
C11 0.023(3) 0.034(3) 0.050(3) 0.016(2) 0.006(2) -0.010(2)
C12 0.035(3) 0.047(4) 0.065(3) 0.031(3) -0.009(3) -0.004(3)
C13 0.055(4) 0.055(4) 0.061(3) 0.024(3) -0.017(3) -0.016(3)
C14 0.065(5) 0.038(4) 0.069(4) 0.020(3) 0.001(3) -0.020(3)
C15 0.048(4) 0.031(3) 0.069(4) 0.026(3) 0.015(3) 0.005(3)
C16 0.019(3) 0.049(4) 0.057(3) 0.028(3) 0.006(3) -0.004(2)
C17 0.039(4) 0.043(4) 0.068(3) 0.001(3) 0.010(3) -0.016(3)
N11 0.033(3) 0.046(3) 0.074(4) -0.001(3) 0.020(3) -0.001(2)
Cl1 0.038(2) 0.036(2) 0.076(3) 0.002(2) -0.011(2) 0.0041(18)
Cl2 0.042(3) 0.053(3) 0.070(4) -0.001(3) 0.011(3) -0.006(2)
C21 0.044(7) 0.046(7) 0.045(5) 0.026(5) 0.000(4) 0.007(5)
C22 0.035(6) 0.032(6) 0.038(5) 0.023(5) 0.006(4) -0.003(5)
C23 0.025(5) 0.025(5) 0.041(4) 0.021(4) 0.007(3) -0.001(4)
C24 0.032(5) 0.034(5) 0.040(4) 0.014(4) 0.003(4) -0.004(4)
C25 0.034(6) 0.028(6) 0.058(5) 0.002(6) 0.006(5) -0.004(5)
C26 0.042(7) 0.035(7) 0.061(6) 0.022(5) 0.002(5) 0.010(5)

loop_
_atom_type_symbol
_atom_type_description
_atom_type_scat_dispersion_real
_atom_type_scat_dispersion_imag
_atom_type_scat_source
C C 0.0033 0.0016 'International Tables Vol C Tables 4.2.6.8 and 6.1.1.4'
H H 0.0000 0.0000 'International Tables Vol C Tables 4.2.6.8 and 6.1.1.4'
N N 0.0061 0.0033 'International Tables Vol C Tables 4.2.6.8 and 6.1.1.4'
Zn Zn 0.2839 1.4301 'International Tables Vol C Tables 4.2.6.8 and 6.1.1.4'
Cl Cl 0.1484 0.1585 'International Tables Vol C Tables 4.2.6.8 and 6.1.1.4'

loop_
_geom_angle_atom_site_label_1
_geom_angle_atom_site_label_2
_geom_angle_atom_site_label_3
_geom_angle
N104 Zn1 N101 90.3(2)
N104 Zn1 N103 89.1(2)
N101 Zn1 N103 168.16(7)
N104 Zn1 N102 165.27(7)
N101 Zn1 N102 88.4(2)
N103 Zn1 N102 89.3(2)
N104 Zn1 N201 97.1(2)
N101 Zn1 N201 95.88(7)
N103 Zn1 N201 95.93(7)
N102 Zn1 N201 97.6(2)
C104 N101 C101 106.41(19)
C104 N101 Zn1 127.0(4)
C101 N101 Zn1 126.6(5)
C105 N102 C108 107.5(6)
C105 N102 Zn1 126.3(4)
C108 N102 Zn1 126.1(4)
C112 N103 C109 106.15(18)
C112 N103 Zn1 127.9(5)
C109 N103 Zn1 125.9(4)
C113 N104 C116 104.5(6)
C113 N104 Zn1 127.8(4)
C116 N104 Zn1 127.4(5)
C102 C101 N101 109.8(6)
C102 C101 C117 127.2(6)
N101 C101 C117 122.8(6)
C103 C102 C101 110.8(6)
C103 C102 C121 122.5(7)
C101 C102 C121 126.6(6)
C102 C103 C122 133.6(7)
C102 C103 C104 102.7(6)
C122 C103 C104 123.6(6)
N101 C104 C118 126.1(5)
N101 C104 C103 110.3(5)
C118 C104 C103 123.5(6)
N102 C105 C118 126.1(6)
N102 C105 C106 111.0(5)
C118 C105 C106 122.9(6)
C107 C106 C123 130.3(6)
C107 C106 C105 103.4(5)
C123 C106 C105 126.2(6)
C106 C107 C108 107.5(5)
C106 C107 C124 126.2(6)
C108 C107 C124 126.2(6)
N102 C108 C119 124.3(6)
N102 C108 C107 110.6(5)
C119 C108 C107 125.0(6)
C119 C109 N103 125.1(5)
C119 C109 C110 126.3(6)
N103 C109 C110 108.1(5)
C111 C110 C125 131.4(7)
C111 C110 C109 105.1(6)
C125 C110 C109 123.5(6)
C110 C111 C112 107.9(6)
C110 C111 C126 125.4(7)
C112 C111 C126 125.6(6)
N103 C112 C111 112.4(5)
N103 C112 C120 124.1(5)
C111 C112 C120 123.6(6)
N104 C113 C120 124.8(6)
N104 C113 C114 111.1(5)
C120 C113 C114 124.0(6)
C115 C114 C127 130.8(6)
C115 C114 C113 104.5(6)
C127 C114 C113 124.5(6)
C114 C115 C116 109.9(6)
C114 C115 C128 125.1(7)
C116 C115 C128 124.9(6)
C117 C116 N104 122.8(6)
C117 C116 C115 127.3(6)
N104 C116 C115 109.9(6)
C116 C117 C101 129.4(6)
C116 C117 H117 115.3
C101 C117 H117 115.3
C104 C118 C105 125.6(6)
C104 C118 H118 117.2
C105 C118 H118 117.2
C109 C119 C108 128.6(6)
C109 C119 H119 115.7
C108 C119 H119 115.7
C113 C120 C112 126.0(6)
C113 C120 H120 117.0
C112 C120 H120 117.0
C102 C121 C129 112.2(5)
C102 C121 H12A 109.2
C129 C121 H12A 109.2
C102 C121 H12B 109.2
C129 C121 H12B 109.2
H12A C121 H12B 107.9
C103 C122 C130 112.6(6)
C103 C122 H12C 109.1
C130 C122 H12C 109.1
C103 C122 H12D 109.1
C130 C122 H12D 109.1
H12C C122 H12D 107.8
C106 C123 C131 113.2(5)
C106 C123 H12E 108.9
C131 C123 H12E 108.9
C106 C123 H12F 108.9
C131 C123 H12F 108.9
H12E C123 H12F 107.7
C132 C124 C107 112.4(5)
C132 C124 H12G 109.1
C107 C124 H12G 109.1
C132 C124 H12H 109.1
C107 C124 H12H 109.1
H12G C124 H12H 107.9
C110 C125 C133 112.1(5)
C110 C125 H12I 109.2
C133 C125 H12I 109.2
C110 C125 H12J 109.2
C133 C125 H12J 109.2
H12I C125 H12J 107.9
C134 C126 C111 112.4(5)
C134 C126 H12K 109.1
C111 C126 H12K 109.1
C134 C126 H12L 109.1
C111 C126 H12L 109.1
H12K C126 H12L 107.9
C136 C128 C115 113.5(6)
C136 C128 H12M 108.9
C115 C128 H12M 108.9
C136 C128 H12N 108.9
C115 C128 H12N 108.9
H12M C128 H12N 107.7
C114 C127 C135 114.7(6)
C114 C127 H12O 108.6
C135 C127 H12O 108.6
C114 C127 H12P 108.6
C135 C127 H12P 108.6
H12O C127 H12P 107.6
C121 C129 H12Q 109.5
C121 C129 H12R 109.5
H12Q C129 H12R 109.5
C121 C129 H12S 109.5
H12Q C129 H12S 109.5
H12R C129 H12S 109.5
C122 C130 H13A 109.5
C122 C130 H13B 109.5
H13A C130 H13B 109.5
C122 C130 H13C 109.5
H13A C130 H13C 109.5
H13B C130 H13C 109.5
C123 C131 H13D 109.5
C123 C131 H13E 109.5
H13D C131 H13E 109.5
C123 C131 H13F 109.5
H13D C131 H13F 109.5
H13E C131 H13F 109.5
C124 C132 H13G 109.5
C124 C132 H13H 109.5
H13G C132 H13H 109.5
C124 C132 H13I 109.5
H13G C132 H13I 109.5
H13H C132 H13I 109.5
C125 C133 H13J 109.5
C125 C133 H13K 109.5
H13J C133 H13K 109.5
C125 C133 H13L 109.5
H13J C133 H13L 109.5
H13K C133 H13L 109.5
C126 C134 H13M 109.5
C126 C134 H13N 109.5
H13M C134 H13N 109.5
C126 C134 H13O 109.5
H13M C134 H13O 109.5
H13N C134 H13O 109.5
C127 C135 H13P 109.5
C127 C135 H13Q 109.5
H13P C135 H13Q 109.5
C127 C135 H13R 109.5
H13P C135 H13R 109.5
H13Q C135 H13R 109.5
C128 C136 H13S 109.5
C128 C136 H13T 109.5
H13S C136 H13T 109.5
C128 C136 H13U 109.5
H13S C136 H13U 109.5
H13T C136 H13U 109.5
C201 N201 C202 111.4(8)
C201 N201 C203 113.5(8)
C202 N201 C203 102.0(8)
C201 N201 Zn1 110.2(6)
C202 N201 Zn1 107.1(5)
C203 N201 Zn1 112.2(4)
N201 C201 C204 109.4(9)
N201 C201 H20A 109.8
C204 C201 H20A 109.8
N201 C201 H20B 109.8
C204 C201 H20B 109.8
H20A C201 H20B 108.2
N201 C202 C205 109.0(9)
N201 C202 H20C 109.9
C205 C202 H20C 109.9
N201 C202 H20D 109.9
C205 C202 H20D 109.9
H20C C202 H20D 108.3
C206 C203 N201 110.4(9)
C206 C203 H20E 109.6
N201 C203 H20E 109.6
C206 C203 H20F 109.6
N201 C203 H20F 109.6
H20E C203 H20F 108.1
N202 C204 C201 111.8(9)
N202 C204 H20G 109.3
C201 C204 H20G 109.3
N202 C204 H20H 109.3
C201 C204 H20H 109.3
H20G C204 H20H 107.9
N202 C205 C202 107.9(9)
N202 C205 H20I 110.1
C202 C205 H20I 110.1
N202 C205 H20J 110.1
C202 C205 H20J 110.1
H20I C205 H20J 108.4
C203 C206 N202 112.7(8)
C203 C206 H20K 109.1
N202 C206 H20K 109.1
C203 C206 H20L 109.1
N202 C206 H20L 109.1
H20K C206 H20L 107.8
N202 C207 H20M 109.5
N202 C207 H20N 109.5
H20M C207 H20N 109.5
N202 C207 H20O 109.5
H20M C207 H20O 109.5
H20N C207 H20O 109.5
C204 N202 C205 111.0(9)
C204 N202 C207 113.3(8)
C205 N202 C207 107.6(6)
C204 N202 C206 109.6(8)
C205 N202 C206 103.6(8)
C207 N202 C206 111.4(5)
C214 C211 H21A 109.1
C214 C211 H21B 109.1
H21A C211 H21B 107.8
C215 C212 H21C 108.6
C215 C212 H21D 108.6
H21C C212 H21D 107.6
C216 C213 H21E 109.4
C216 C213 H21F 109.4
H21E C213 H21F 108.0
C211 C214 H21G 110.0
C211 C214 H21H 110.0
H21G C214 H21H 108.4
C212 C215 H21I 110.2
C212 C215 H21J 110.2
H21I C215 H21J 108.5
C213 C216 H21K 110.9
C213 C216 H21L 110.9
H21K C216 H21L 109.0
C302 C301 C307 119.8(3)
C302 C301 C306 120.3(2)
C307 C301 C306 107.5(6)
C301 C302 C308 120.1(2)
C301 C302 C303 120.0(3)
C308 C302 C303 109.0(7)
C304 C303 C309 120.1(2)
C304 C303 C302 119.7(3)
C309 C303 C302 108.2(7)
C303 C304 C310 120.0(2)
C303 C304 C305 120.4(2)
C310 C304 C305 108.1(6)
C306 C305 C304 119.9(3)
C306 C305 C311 119.7(3)
C304 C305 C311 108.7(6)
C305 C306 C301 119.7(3)
C305 C306 C312 119.7(3)
C301 C306 C312 108.0(6)
C314 C307 C301 119.9(3)
C314 C307 C313 119.9(3)
C301 C307 C313 109.1(5)
C315 C308 C302 120.1(3)
C315 C308 C316 120.7(3)
C302 C308 C316 106.5(5)
C317 C309 C303 120.0(2)
C317 C309 C316 120.7(2)
C303 C309 C316 107.0(5)
C318 C310 C304 119.9(3)
C318 C310 C319 120.0(3)
C304 C310 C319 107.2(5)
C320 C311 C319 119.5(3)
C320 C311 C305 120.5(2)
C319 C311 C305 106.7(6)
C321 C312 C313 119.3(2)
C321 C312 C306 120.6(2)
C313 C312 C306 108.6(6)
C323 C313 C312 120.8(3)
C323 C313 C307 119.6(3)
C312 C313 C307 106.7(5)
C307 C314 C315 120.2(3)
C307 C314 C324 120.3(3)
C315 C314 C324 107.9(5)
C308 C315 C314 119.8(2)
C308 C315 C325 119.7(2)
C314 C315 C325 110.0(5)
C326 C316 C309 119.7(2)
C326 C316 C308 119.4(2)
C309 C316 C308 109.3(3)
C309 C317 C318 120.0(3)
C309 C317 C327 119.5(3)
C318 C317 C327 107.0(5)
C310 C318 C317 120.1(2)
C310 C318 C328 120.2(3)
C317 C318 C328 107.2(5)
C329 C319 C311 120.5(2)
C329 C319 C310 119.6(2)
C311 C319 C310 109.1(5)
C311 C320 C330 120.0(2)
C311 C320 C321 119.9(3)
C330 C320 C321 108.4(7)
C312 C321 C320 119.5(3)
C312 C321 C322 119.8(2)
C320 C321 C322 108.0(7)
C357 C322 C321 120.5(2)
C357 C322 C356 119.7(2)
C321 C322 C356 107.5(5)
C313 C323 C357 119.9(2)
C313 C323 C358 120.3(3)
C357 C323 C358 108.6(6)
C358 C324 C359 120.4(3)
C358 C324 C314 119.6(3)
C359 C324 C314 105.8(6)
C360 C325 C359 120.0(3)
C360 C325 C315 119.5(3)
C359 C325 C315 104.5(6)
C316 C326 C352 119.8(2)
C316 C326 C360 120.0(2)
C352 C326 C360 108.7(2)
C352 C327 C353 120.0(2)
C352 C327 C317 119.8(2)
C353 C327 C317 110.4(5)
C354 C328 C353 120.0(2)
C354 C328 C318 119.7(2)
C353 C328 C318 110.2(5)
C319 C329 C355 120.0(3)
C319 C329 C354 120.2(3)
C355 C329 C354 106.3(6)
C355 C330 C320 120.3(3)
C355 C330 C356 119.9(2)
C320 C330 C356 107.5(5)
C332 C331 C337 120.2(2)
C332 C331 C336 120.2(2)
C337 C331 C336 111.0(5)
C331 C332 C333 119.4(3)
C331 C332 C338 119.5(2)
C333 C332 C338 109.7(6)
C334 C333 C332 120.2(3)
C334 C333 C339 119.9(2)
C332 C333 C339 107.0(7)
C333 C334 C340 120.3(3)
C333 C334 C335 120.3(2)
C340 C334 C335 104.0(5)
C336 C335 C341 119.9(3)
C336 C335 C334 119.4(3)
C341 C335 C334 110.7(5)
C335 C336 C342 120.0(3)
C335 C336 C331 120.3(3)
C342 C336 C331 106.2(6)
C344 C337 C331 120.1(3)
C344 C337 C343 119.4(3)
C331 C337 C343 105.1(5)
C345 C338 C332 120.1(3)
C345 C338 C346 119.8(2)
C332 C338 C346 106.3(5)
C347 C339 C333 119.7(2)
C347 C339 C346 119.9(2)
C333 C339 C346 108.1(4)
C348 C340 C334 119.7(2)
C348 C340 C349 119.8(2)
C334 C340 C349 111.8(5)
C350 C341 C335 120.1(2)
C350 C341 C349 120.0(2)
C335 C341 C349 107.5(5)
C351 C342 C336 120.1(2)
C351 C342 C343 119.8(3)
C336 C342 C343 107.9(5)
C353 C343 C342 120.0(2)
C353 C343 C337 120.1(2)
C342 C343 C337 109.7(5)
C337 C344 C345 119.7(2)
C337 C344 C354 120.3(3)
C345 C344 C354 108.4(5)
C338 C345 C344 120.1(3)
C338 C345 C355 120.3(2)
C344 C345 C355 106.5(6)
C356 C346 C339 120.1(2)
C356 C346 C338 119.7(2)
C339 C346 C338 108.8(3)
C339 C347 C348 120.2(2)
C339 C347 C357 119.8(2)
C348 C347 C357 110.2(5)
C340 C348 C347 120.0(3)
C340 C348 C358 120.1(3)
C347 C348 C358 106.1(5)
C359 C349 C341 119.8(3)
C359 C349 C340 119.7(3)
C341 C349 C340 105.8(5)
C341 C350 C351 120.0(3)
C341 C350 C360 120.0(2)
C351 C350 C360 107.4(7)
C342 C351 C350 120.0(3)
C342 C351 C352 120.1(2)
C350 C351 C352 109.1(7)
C327 C352 C351 119.9(2)
C327 C352 C326 120.5(2)
C351 C352 C326 106.9(5)
C343 C353 C327 120.1(3)
C343 C353 C328 120.1(3)
C327 C353 C328 105.1(6)
C328 C354 C329 120.3(3)
C328 C354 C344 119.8(3)
C329 C354 C344 108.8(6)
C330 C355 C329 119.6(2)
C330 C355 C345 119.7(2)
C329 C355 C345 110.0(6)
C346 C356 C330 120.5(2)
C346 C356 C322 120.1(2)
C330 C356 C322 108.6(2)
C322 C357 C323 119.7(3)
C322 C357 C347 120.3(3)
C323 C357 C347 106.3(6)
C324 C358 C323 120.2(3)
C324 C358 C348 119.6(2)
C323 C358 C348 108.8(6)
C349 C359 C325 120.0(2)
C349 C359 C324 120.0(2)
C325 C359 C324 111.6(5)
C325 C360 C326 120.6(2)
C325 C360 C350 119.9(2)
C326 C360 C350 107.8(5)
C502 C501 C507 119.8(3)
C502 C501 C506 120.4(3)
C507 C501 C506 107.6(6)
C501 C502 C508 120.2(3)
C501 C502 C503 120.1(3)
C508 C502 C503 108.8(7)
C504 C503 C509 120.0(3)
C504 C503 C502 119.6(3)
C509 C503 C502 108.3(7)
C503 C504 C510 120.0(3)
C503 C504 C505 120.5(3)
C510 C504 C505 108.2(6)
C506 C505 C504 119.9(3)
C506 C505 C511 119.8(3)
C504 C505 C511 108.7(6)
C505 C506 C501 119.5(3)
C505 C506 C512 119.5(3)
C501 C506 C512 108.0(6)
C514 C507 C501 119.8(3)
C514 C507 C513 120.0(3)
C501 C507 C513 109.1(5)
C515 C508 C502 120.1(3)
C515 C508 C516 120.9(3)
C502 C508 C516 106.6(5)
C517 C509 C503 120.1(3)
C517 C509 C516 120.8(3)
C503 C509 C516 106.9(5)
C518 C510 C504 120.0(3)
C518 C510 C519 119.8(3)
C504 C510 C519 107.2(5)
C520 C511 C519 119.3(3)
C520 C511 C505 120.7(3)
C519 C511 C505 106.8(6)
C521 C512 C513 119.2(3)
C521 C512 C506 120.6(3)
C513 C512 C506 108.6(6)
C523 C513 C512 121.1(3)
C523 C513 C507 119.2(3)
C512 C513 C507 106.7(5)
C507 C514 C515 120.4(3)
C507 C514 C524 120.6(3)
C515 C514 C524 107.9(5)
C508 C515 C514 119.7(3)
C508 C515 C525 119.6(3)
C514 C515 C525 110.1(5)
C526 C516 C509 119.7(3)
C526 C516 C508 119.3(3)
C509 C516 C508 109.4(3)
C509 C517 C518 120.0(3)
C509 C517 C527 119.4(3)
C518 C517 C527 107.0(5)
C510 C518 C517 119.9(3)
C510 C518 C528 120.1(3)
C517 C518 C528 107.2(5)
C529 C519 C511 120.6(3)
C529 C519 C510 119.9(3)
C511 C519 C510 109.1(5)
C511 C520 C530 120.2(3)
C511 C520 C521 119.6(3)
C530 C520 C521 108.3(7)
C512 C521 C522 119.5(3)
C512 C521 C520 119.7(3)
C522 C521 C520 108.1(7)
C557 C522 C521 120.8(3)
C557 C522 C556 119.7(3)
C521 C522 C556 107.5(5)
C513 C523 C557 119.7(3)
C513 C523 C558 120.6(3)
C557 C523 C558 108.6(6)
C558 C524 C559 120.6(3)
C558 C524 C514 119.3(3)
C559 C524 C514 105.7(6)
C560 C525 C559 120.2(3)
C560 C525 C515 119.4(3)
C559 C525 C515 104.2(6)
C516 C526 C560 120.0(3)
C516 C526 C552 119.8(3)
C560 C526 C552 108.8(2)
C552 C527 C553 119.9(3)
C552 C527 C517 119.8(3)
C553 C527 C517 110.6(5)
C554 C528 C553 119.9(3)
C554 C528 C518 119.8(3)
C553 C528 C518 110.2(5)
C519 C529 C555 120.2(3)
C519 C529 C554 120.1(3)
C555 C529 C554 106.3(6)
C555 C530 C520 120.2(3)
C555 C530 C556 119.9(3)
C520 C530 C556 107.6(5)
C532 C531 C537 120.3(3)
C532 C531 C536 120.3(3)
C537 C531 C536 110.9(5)
C531 C532 C533 119.5(3)
C531 C532 C538 119.4(3)
C533 C532 C538 109.6(6)
C534 C533 C532 120.1(3)
C534 C533 C539 119.8(3)
C532 C533 C539 107.1(6)
C533 C534 C540 120.3(3)
C533 C534 C535 120.4(3)
C540 C534 C535 104.0(5)
C536 C535 C541 119.8(3)
C536 C535 C534 119.4(3)
C541 C535 C534 110.7(5)
C535 C536 C542 120.0(3)
C535 C536 C531 120.1(3)
C542 C536 C531 106.2(6)
C544 C537 C531 120.0(3)
C544 C537 C543 119.2(3)
C531 C537 C543 105.2(5)
C545 C538 C532 120.0(3)
C545 C538 C546 119.9(3)
C532 C538 C546 106.4(5)
C547 C539 C533 119.7(3)
C547 C539 C546 119.9(3)
C533 C539 C546 108.0(4)
C548 C540 C534 119.9(3)
C548 C540 C549 120.0(3)
C534 C540 C549 111.7(5)
C550 C541 C535 120.2(3)
C550 C541 C549 120.2(3)
C535 C541 C549 107.5(5)
C551 C542 C536 120.1(3)
C551 C542 C543 119.7(3)
C536 C542 C543 108.0(5)
C553 C543 C542 120.0(3)
C553 C543 C537 120.3(3)
C542 C543 C537 109.6(5)
C537 C544 C545 119.7(3)
C537 C544 C554 120.4(3)
C545 C544 C554 108.5(5)
C538 C545 C544 120.2(3)
C538 C545 C555 120.4(3)
C544 C545 C555 106.4(6)
C556 C546 C539 120.2(3)
C556 C546 C538 119.5(3)
C539 C546 C538 108.8(3)
C539 C547 C548 120.2(3)
C539 C547 C557 119.7(3)
C548 C547 C557 110.3(5)
C540 C548 C547 119.8(3)
C540 C548 C558 120.2(3)
C547 C548 C558 106.0(5)
C559 C549 C541 119.7(3)
C559 C549 C540 119.4(3)
C541 C549 C540 106.0(5)
C541 C550 C551 120.0(3)
C541 C550 C560 119.8(3)
C551 C550 C560 107.4(7)
C542 C551 C550 119.8(3)
C542 C551 C552 120.1(3)
C550 C551 C552 109.1(7)
C527 C552 C551 120.0(3)
C527 C552 C526 120.5(3)
C551 C552 C526 106.8(5)
C543 C553 C527 120.2(3)
C543 C553 C528 120.1(3)
C527 C553 C528 105.0(6)
C528 C554 C529 120.3(3)
C528 C554 C544 120.0(3)
C529 C554 C544 108.8(6)
C530 C555 C529 119.5(3)
C530 C555 C545 119.5(3)
C529 C555 C545 110.0(6)
C546 C556 C530 120.6(3)
C546 C556 C522 120.0(3)
C530 C556 C522 108.5(2)
C522 C557 C523 119.6(3)
C522 C557 C547 120.3(3)
C523 C557 C547 106.3(6)
C524 C558 C523 120.3(3)
C524 C558 C548 119.3(3)
C523 C558 C548 108.8(6)
C549 C559 C525 119.9(3)
C549 C559 C524 120.2(3)
C525 C559 C524 111.8(5)
C525 C560 C526 120.7(3)
C525 C560 C550 119.8(3)
C526 C560 C550 107.9(5)
C12 C11 C16 120.0
C12 C11 C17 119.7(4)
C16 C11 C17 120.3(4)
C13 C12 C11 120.0
C13 C12 H12 120.0
C11 C12 H12 120.0
C12 C13 C14 120.0
C12 C13 H13 120.0
C14 C13 H13 120.0
C15 C14 C13 120.0
C15 C14 H14 120.0
C13 C14 H14 120.0
C14 C15 C16 120.0
C14 C15 H15 120.0
C16 C15 H15 120.0
C15 C16 C11 120.0
C15 C16 H16 120.0
C11 C16 H16 120.0
N11 C17 C11 178.9(8)
C22 C21 C26 120.0
C22 C21 Cl1 119.33(13)
C26 C21 Cl1 119.74(13)
C23 C22 C21 120.0
C23 C22 Cl2 119.85(12)
C21 C22 Cl2 119.50(12)
C24 C23 C22 120.0
C24 C23 H23 120.0
C22 C23 H23 120.0
C25 C24 C23 120.0
C25 C24 H24 120.0
C23 C24 H24 120.0
C24 C25 C26 120.0
C24 C25 H25 120.0
C26 C25 H25 120.0
C25 C26 C21 120.0
C25 C26 H26 120.0
C21 C26 H26 120.0

loop_
_geom_bond_atom_site_label_1
_geom_bond_atom_site_label_2
_geom_bond_distance
Zn1 N104 2.052(6)
Zn1 N101 2.0638(18)
Zn1 N103 2.0650(18)
Zn1 N102 2.080(6)
Zn1 N201 2.2369(19)
N101 C104 1.333(8)
N101 C101 1.415(8)
N102 C105 1.332(8)
N102 C108 1.363(8)
N103 C112 1.362(8)
N103 C109 1.385(8)
N104 C113 1.375(8)
N104 C116 1.412(8)
C101 C102 1.374(9)
C101 C117 1.415(9)
C102 C103 1.372(4)
C102 C121 1.530(8)
C103 C122 1.482(9)
C103 C104 1.516(7)
C104 C118 1.377(8)
C105 C118 1.403(8)
C105 C106 1.492(9)
C106 C107 1.397(8)
C106 C123 1.470(9)
C107 C108 1.429(9)
C107 C124 1.511(9)
C108 C119 1.400(8)
C109 C119 1.344(8)
C109 C110 1.507(8)
C110 C111 1.364(3)
C110 C125 1.446(8)
C111 C112 1.400(8)
C111 C126 1.565(8)
C112 C120 1.440(8)
C113 C120 1.399(8)
C113 C114 1.482(9)
C114 C115 1.347(9)
C114 C127 1.481(10)
C115 C116 1.414(11)
C115 C128 1.532(9)
C116 C117 1.396(9)
C117 H117 0.9500
C118 H118 0.9500
C119 H119 0.9500
C120 H120 0.9500
C121 C129 1.549(9)
C121 H12A 0.9900
C121 H12B 0.9900
C122 C130 1.522(11)
C122 H12C 0.9900
C122 H12D 0.9900
C123 C131 1.578(8)
C123 H12E 0.9900
C123 H12F 0.9900
C124 C132 1.503(9)
C124 H12G 0.9900
C124 H12H 0.9900
C125 C133 1.572(7)
C125 H12I 0.9900
C125 H12J 0.9900
C126 C134 1.488(9)
C126 H12K 0.9900
C126 H12L 0.9900
C128 C136 1.471(9)
C128 H12M 0.9900
C128 H12N 0.9900
C127 C135 1.561(10)
C127 H12O 0.9900
C127 H12P 0.9900
C129 H12Q 0.9800
C129 H12R 0.9800
C129 H12S 0.9800
C130 H13A 0.9800
C130 H13B 0.9800
C130 H13C 0.9800
C131 H13D 0.9800
C131 H13E 0.9800
C131 H13F 0.9800
C132 H13G 0.9800
C132 H13H 0.9800
C132 H13I 0.9800
C133 H13J 0.9800
C133 H13K 0.9800
C133 H13L 0.9800
C134 H13M 0.9800
C134 H13N 0.9800
C134 H13O 0.9800
C135 H13P 0.9800
C135 H13Q 0.9800
C135 H13R 0.9800
C136 H13S 0.9800
C136 H13T 0.9800
C136 H13U 0.9800
N201 C201 1.409(13)
N201 C202 1.483(12)
N201 C203 1.545(11)
C201 C204 1.569(16)
C201 H20A 0.9900
C201 H20B 0.9900
C202 C205 1.612(15)
C202 H20C 0.9900
C202 H20D 0.9900
C203 C206 1.421(15)
C203 H20E 0.9900
C203 H20F 0.9900
C204 N202 1.397(15)
C204 H20G 0.9900
C204 H20H 0.9900
C205 N202 1.500(13)
C205 H20I 0.9900
C205 H20J 0.9900
C206 N202 1.557(13)
C206 H20K 0.9900
C206 H20L 0.9900
C207 N202 1.505(3)
C207 H20M 0.9800
C207 H20N 0.9800
C207 H20O 0.9800
C211 C214 1.450(16)
C211 H21A 0.9900
C211 H21B 0.9900
C212 C215 1.526(16)
C212 H21C 0.9900
C212 H21D 0.9900
C213 C216 1.653(15)
C213 H21E 0.9900
C213 H21F 0.9900
C214 H21G 0.9900
C214 H21H 0.9900
C215 H21I 0.9900
C215 H21J 0.9900
C216 H21K 0.9900
C216 H21L 0.9900
C301 C302 1.390(3)
C301 C307 1.449(3)
C301 C306 1.450(3)
C302 C308 1.445(3)
C302 C303 1.446(3)
C303 C304 1.390(3)
C303 C309 1.445(3)
C304 C310 1.448(3)
C304 C305 1.449(3)
C305 C306 1.391(3)
C305 C311 1.453(3)
C306 C312 1.455(3)
C307 C314 1.385(3)
C307 C313 1.456(3)
C308 C315 1.385(3)
C308 C316 1.451(3)
C309 C317 1.387(3)
C309 C316 1.449(3)
C310 C318 1.387(3)
C310 C319 1.454(3)
C311 C320 1.389(3)
C311 C319 1.451(3)
C312 C321 1.390(3)
C312 C313 1.454(3)
C313 C323 1.382(3)
C314 C315 1.451(3)
C314 C324 1.452(3)
C315 C325 1.455(3)
C316 C326 1.388(3)
C317 C318 1.448(3)
C317 C327 1.450(3)
C318 C328 1.452(3)
C319 C329 1.386(3)
C320 C330 1.453(3)
C320 C321 1.455(3)
C321 C322 1.455(3)
C322 C357 1.387(3)
C322 C356 1.456(3)
C323 C357 1.450(3)
C323 C358 1.451(3)
C324 C358 1.382(3)
C324 C359 1.450(3)
C325 C360 1.387(3)
C325 C359 1.448(3)
C326 C352 1.449(3)
C326 C360 1.449(3)
C327 C352 1.388(3)
C327 C353 1.447(3)
C328 C354 1.382(3)
C328 C353 1.451(3)
C329 C355 1.448(3)
C329 C354 1.449(3)
C330 C355 1.389(3)
C330 C356 1.455(3)
C331 C332 1.389(3)
C331 C337 1.448(3)
C331 C336 1.451(3)
C332 C333 1.453(3)
C332 C338 1.455(3)
C333 C334 1.386(3)
C333 C339 1.454(3)
C334 C340 1.447(3)
C334 C335 1.455(3)
C335 C336 1.387(3)
C335 C341 1.451(3)
C336 C342 1.449(3)
C337 C344 1.389(3)
C337 C343 1.452(3)
C338 C345 1.389(3)
C338 C346 1.458(3)
C339 C347 1.388(3)
C339 C346 1.457(3)
C340 C348 1.388(3)
C340 C349 1.455(3)
C341 C350 1.388(3)
C341 C349 1.452(3)
C342 C351 1.389(3)
C342 C343 1.452(3)
C343 C353 1.384(3)
C344 C345 1.447(3)
C344 C354 1.452(3)
C345 C355 1.454(3)
C346 C356 1.381(3)
C347 C348 1.450(3)
C347 C357 1.454(3)
C348 C358 1.455(3)
C349 C359 1.385(3)
C350 C351 1.447(3)
C350 C360 1.449(3)
C351 C352 1.448(3)
C501 C502 1.391(3)
C501 C507 1.448(3)
C501 C506 1.449(3)
C502 C508 1.444(3)
C502 C503 1.447(3)
C503 C504 1.389(3)
C503 C509 1.445(3)
C504 C510 1.448(3)
C504 C505 1.450(3)
C505 C506 1.392(3)
C505 C511 1.452(3)
C506 C512 1.456(3)
C507 C514 1.384(3)
C507 C513 1.457(3)
C508 C515 1.384(3)
C508 C516 1.452(3)
C509 C517 1.387(3)
C509 C516 1.448(3)
C510 C518 1.388(3)
C510 C519 1.454(3)
C511 C520 1.390(3)
C511 C519 1.451(3)
C512 C521 1.391(3)
C512 C513 1.454(3)
C513 C523 1.382(3)
C514 C515 1.451(3)
C514 C524 1.451(3)
C515 C525 1.455(3)
C516 C526 1.387(3)
C517 C518 1.448(3)
C517 C527 1.452(3)
C518 C528 1.453(3)
C519 C529 1.385(3)
C520 C530 1.453(3)
C520 C521 1.456(3)
C521 C522 1.456(3)
C522 C557 1.386(3)
C522 C556 1.457(3)
C523 C557 1.449(3)
C523 C558 1.450(3)
C524 C558 1.382(3)
C524 C559 1.449(3)
C525 C560 1.387(3)
C525 C559 1.448(3)
C526 C560 1.448(3)
C526 C552 1.449(3)
C527 C552 1.388(3)
C527 C553 1.447(3)
C528 C554 1.381(3)
C528 C553 1.451(3)
C529 C555 1.448(3)
C529 C554 1.449(3)
C530 C555 1.390(3)
C530 C556 1.455(3)
C531 C532 1.390(3)
C531 C537 1.447(3)
C531 C536 1.450(3)
C532 C533 1.453(3)
C532 C538 1.454(3)
C533 C534 1.386(3)
C533 C539 1.455(3)
C534 C540 1.446(3)
C534 C535 1.455(3)
C535 C536 1.386(3)
C535 C541 1.449(3)
C536 C542 1.450(3)
C537 C544 1.389(3)
C537 C543 1.453(3)
C538 C545 1.389(3)
C538 C546 1.459(3)
C539 C547 1.388(3)
C539 C546 1.457(3)
C540 C548 1.388(3)
C540 C549 1.455(3)
C541 C550 1.388(3)
C541 C549 1.452(3)
C542 C551 1.389(3)
C542 C543 1.452(3)
C543 C553 1.384(3)
C544 C545 1.447(3)
C544 C554 1.452(3)
C545 C555 1.454(3)
C546 C556 1.381(3)
C547 C548 1.449(3)
C547 C557 1.455(3)
C548 C558 1.456(3)
C549 C559 1.384(3)
C550 C551 1.448(3)
C550 C560 1.449(3)
C551 C552 1.448(3)
C11 C12 1.3900
C11 C16 1.3900
C11 C17 1.396(9)
C12 C13 1.3900
C12 H12 0.9500
C13 C14 1.3900
C13 H13 0.9500
C14 C15 1.3900
C14 H14 0.9500
C15 C16 1.3900
C15 H15 0.9500
C16 H16 0.9500
C17 N11 1.099(9)
Cl1 C21 1.848(9)
Cl2 C22 1.848(9)
C21 C22 1.3900
C21 C26 1.3900
C22 C23 1.3900
C23 C24 1.3900
C23 H23 0.9500
C24 C25 1.3900
C24 H24 0.9500
C25 C26 1.3900
C25 H25 0.9500
C26 H26 0.9500
